data_7036595
loop_
_publ_author_name
'Zou, Hua-Hong'
'Sheng, Liang-Bing'
'Liang, Fu-Pei'
'Chen, Zi-Lu'
'Zhang, Yi-Quan'

_publ_section_title
;
 Experimental and theoretical investigations of four 3d-4f butterfly
 single-molecule magnets.
;
_journal_issue 42
_journal_name_full 'Dalton transactions (Cambridge, England : 2003)'
_journal_page_first 18544
_journal_page_last 18552
_journal_paper_doi 10.1039/c5dt03368c
_journal_volume 44
_journal_year 2015
_chemical_formula_moiety 'C28 H38 Dy2 N8 Ni2 O22, 2(C2 N)'
_chemical_formula_sum 'C32 H38 Dy2 N10 Ni2 O22'
_chemical_formula_weight 1357.14
_chemical_name_systematic
;
 ? 
;
_space_group_crystal_system triclinic
_space_group_IT_number 2
_space_group_name_Hall '-P 1'
_space_group_name_H-M_alt 'P -1'
_symmetry_space_group_name_Hall '-P 1'
_symmetry_space_group_name_H-M 'P -1'
_atom_sites_solution_hydrogens geom
_atom_sites_solution_primary direct
_atom_sites_solution_secondary difmap
_audit_creation_date 2014-10-19
_audit_creation_method
;
  Olex2 1.2-ac2
  (compiled 2014.10.19 svn.r2239, GUI svn.r4109)
;
_audit_update_record
;
2014-11-26 deposited with the CCDC.
2015-09-22 downloaded from the CCDC.
;
_cell_angle_alpha 72.730(4)
_cell_angle_beta 84.913(4)
_cell_angle_gamma 83.476(4)
_cell_formula_units_Z 1
_cell_length_a 8.7471(4)
_cell_length_b 11.3799(5)
_cell_length_c 12.1659(6)
_cell_measurement_temperature 293(2)
_cell_volume 1146.99(10)
_computing_cell_refinement
;
CrysAlisPro, Oxford Diffraction Ltd.,
Version 1.171.34.44 (release 19-10-2014 CrysAlis171 .NET)
(compiled Oct 19 2014,10:11:30)
;
_computing_data_collection
;
CrysAlisPro, Oxford Diffraction Ltd.,
Version 1.171.34.44 (release 19-10-2014 CrysAlis171 .NET)
(compiled Oct 19 2014,10:11:30)
;
_computing_data_reduction
;
CrysAlisPro, Oxford Diffraction Ltd.,
Version 1.171.34.44 (release 19-10-2014 CrysAlis171 .NET)
(compiled Oct 19 2014,10:11:30)
;
_computing_molecular_graphics
;
O. V. Dolomanov, L. J. Bourhis, R. J. Gildea, J. A. K. Howard and H. Puschmann,
OLEX2: a complete structure solution, refinement and analysis program.
J. Appl. Cryst. (2009). 42, 339-341.
;
_computing_publication_material
;
O. V. Dolomanov, L. J. Bourhis, R. J. Gildea, J. A. K. Howard and H. Puschmann,
OLEX2: a complete structure solution, refinement and analysis program.
J. Appl. Cryst. (2009). 42, 339-341.
;
_computing_structure_refinement
;
XL, G.M. Sheldrick, Acta Cryst.
(2008). A64, 112-122
;
_computing_structure_solution 'SHELXS-97 (Sheldrick, 1990)'
_diffrn_ambient_temperature 293(2)
_diffrn_measured_fraction_theta_full 0.999
_diffrn_measured_fraction_theta_max 0.999
_diffrn_measurement_device_type 'Bruker SMART CCD'
_diffrn_measurement_method 'area detector'
_diffrn_radiation_monochromator graphite
_diffrn_radiation_type 'MO K\a'
_diffrn_radiation_wavelength 0.71073
_diffrn_reflns_av_R_equivalents 0.0456
_diffrn_reflns_av_unetI/netI 0.0350
_diffrn_reflns_limit_h_max 10
_diffrn_reflns_limit_h_min -10
_diffrn_reflns_limit_k_max 14
_diffrn_reflns_limit_k_min -14
_diffrn_reflns_limit_l_max 15
_diffrn_reflns_limit_l_min -15
_diffrn_reflns_number 23623
_diffrn_reflns_theta_full 26.37
_diffrn_reflns_theta_max 26.37
_diffrn_reflns_theta_min 2.92
_diffrn_source 'fine-focus sealed tube'
_diffrn_source_current n/a
_diffrn_source_voltage n/a
_exptl_absorpt_coefficient_mu 4.119
_exptl_absorpt_correction_T_max 0.5243
_exptl_absorpt_correction_T_min 0.4643
_exptl_absorpt_correction_type multi-scan
_exptl_absorpt_process_details
;
CrysAlisPro, Agilent Technologies,
Version 1.171.35.21 (release 19-10-2014 CrysAlis171 .NET)
(compiled Oct 19 2014,10:11:25)
Empirical absorption correction using spherical harmonics,
 implemented in SCALE3 ABSPACK scaling algorithm.
;
_exptl_crystal_colour green
_exptl_crystal_density_diffrn 1.965
_exptl_crystal_density_method 'not measured'
_exptl_crystal_description block
_exptl_crystal_F_000 664
_exptl_crystal_preparation 'Magnetic properties'
_exptl_crystal_size_max 0.22
_exptl_crystal_size_mid 0.20
_exptl_crystal_size_min 0.18
_refine_diff_density_max 0.610
_refine_diff_density_min -0.508
_refine_diff_density_rms 0.092
_refine_ls_extinction_method none
_refine_ls_goodness_of_fit_ref 1.055
_refine_ls_hydrogen_treatment mixed
_refine_ls_matrix_type full
_refine_ls_number_parameters 314
_refine_ls_number_reflns 4676
_refine_ls_number_restraints 0
_refine_ls_restrained_S_all 1.055
_refine_ls_R_factor_all 0.0302
_refine_ls_R_factor_gt 0.0247
_refine_ls_shift/su_max 0.001
_refine_ls_shift/su_mean 0.000
_refine_ls_structure_factor_coef Fsqd
_refine_ls_weighting_details 'calc w=1/[\s^2^(Fo^2^)+(0.0215P)^2^+0.8143P] where P=(Fo^2^+2Fc^2^)/3'
_refine_ls_weighting_scheme calc
_refine_ls_wR_factor_gt 0.0545
_refine_ls_wR_factor_ref 0.0580
_reflns_number_gt 4214
_reflns_number_total 4676
_reflns_threshold_expression >2sigma(I)
_cod_data_source_file c5dt03368c2.cif
_cod_data_source_block 227
_cod_depositor_comments 'Adding full bibliography for 7036592--7036595.cif.'
_cod_original_cell_volume 1146.99(9)
_cod_database_code 7036595

loop_
_space_group_symop_id
_space_group_symop_operation_xyz
1 'x, y, z'
2 '-x, -y, -z'

loop_
_atom_site_label
_atom_site_type_symbol
_atom_site_fract_x
_atom_site_fract_y
_atom_site_fract_z
_atom_site_U_iso_or_equiv
_atom_site_adp_type
_atom_site_occupancy
_atom_site_symmetry_multiplicity
_atom_site_calc_flag
_atom_site_refinement_flags
C1 C 0.3297(4) 0.4457(4) -0.3389(3) 0.0428(10) Uani 1 1 d .
H1A H 0.3964 0.5125 -0.3611 0.051 Uiso 1 1 calc R
H1B H 0.3764 0.3800 -0.3701 0.051 Uiso 1 1 calc R
C2 C 0.3093(4) 0.3983(4) -0.2088(3) 0.0368(9) Uani 1 1 d .
H2 H 0.4082 0.3949 -0.1755 0.044 Uiso 1 1 calc R
C3 C 0.2510(5) 0.2696(4) -0.1686(3) 0.0430(10) Uani 1 1 d .
H3A H 0.1761 0.2638 -0.2205 0.052 Uiso 1 1 calc R
H3B H 0.3364 0.2076 -0.1699 0.052 Uiso 1 1 calc R
C4 C 0.1594(5) 0.1382(4) 0.0116(3) 0.0418(10) Uani 1 1 d .
H4 H 0.1985 0.0735 -0.0179 0.050 Uiso 1 1 calc R
C5 C 0.0801(5) 0.1055(3) 0.1260(3) 0.0388(9) Uani 1 1 d .
C6 C 0.0517(6) -0.0189(4) 0.1765(4) 0.0537(12) Uani 1 1 d .
H6 H 0.0889 -0.0768 0.1381 0.064 Uiso 1 1 calc R
C7 C -0.0282(6) -0.0570(4) 0.2796(4) 0.0590(13) Uani 1 1 d .
H7 H -0.0448 -0.1400 0.3107 0.071 Uiso 1 1 calc R
C8 C -0.0855(5) 0.0272(4) 0.3390(4) 0.0493(11) Uani 1 1 d .
H8 H -0.1422 0.0015 0.4089 0.059 Uiso 1 1 calc R
C9 C -0.0571(4) 0.1493(3) 0.2932(3) 0.0369(9) Uani 1 1 d .
C10 C 0.0274(4) 0.1908(3) 0.1869(3) 0.0318(8) Uani 1 1 d .
C11 C -0.1928(5) 0.2100(4) 0.4526(3) 0.0545(12) Uani 1 1 d .
H11A H -0.2858 0.1771 0.4438 0.082 Uiso 1 1 calc R
H11B H -0.2183 0.2821 0.4785 0.082 Uiso 1 1 calc R
H11C H -0.1324 0.1489 0.5082 0.082 Uiso 1 1 calc R
C12 C 0.1891(5) 0.6448(4) 0.0298(4) 0.0535(11) Uani 1 1 d .
H12A H 0.2909 0.6121 0.0537 0.080 Uiso 1 1 calc R
H12B H 0.1528 0.7097 0.0637 0.080 Uiso 1 1 calc R
H12C H 0.1917 0.6770 -0.0526 0.080 Uiso 1 1 calc R
C13 C 0.4461(5) 0.3426(4) 0.1276(4) 0.0476(10) Uani 1 1 d .
C14 C 0.5594(5) 0.3029(5) 0.2162(4) 0.0686(15) Uani 1 1 d .
H14A H 0.5073 0.2922 0.2909 0.103 Uiso 1 1 calc R
H14B H 0.6307 0.3645 0.2031 0.103 Uiso 1 1 calc R
H14C H 0.6143 0.2260 0.2126 0.103 Uiso 1 1 calc R
C15 C 0.472(2) 0.0050(17) 0.223(3) 0.33(2) Uani 1 1 d .
C16 C 0.540(2) 0.0457(18) 0.1135(18) 0.250(11) Uani 1 1 d .
Dy1 Dy 0.021396(18) 0.443889(15) 0.259476(14) 0.02795(6) Uani 1 1 d .
N1 N 0.1798(3) 0.2471(3) -0.0513(3) 0.0359(7) Uani 1 1 d .
N2 N 0.2096(4) 0.2858(3) 0.4482(3) 0.0428(8) Uani 1 1 d .
N3 N 0.2333(4) 0.6115(3) 0.2904(3) 0.0454(8) Uani 1 1 d .
N4 N 0.3577(4) 0.3740(3) 0.0613(3) 0.0437(8) Uani 1 1 d .
N5 N 0.428(2) -0.0181(15) 0.3266(16) 0.354(13) Uani 1 1 d .
Ni1 Ni 0.13521(5) 0.40295(4) -0.00489(4) 0.02727(11) Uani 1 1 d .
O1 O 0.1791(3) 0.4896(3) -0.3833(2) 0.0407(7) Uani 1 1 d .
O2 O 0.2012(3) 0.4841(2) -0.1714(2) 0.0301(5) Uani 1 1 d .
O3 O 0.0504(3) 0.3098(2) 0.1511(2) 0.0319(5) Uani 1 1 d .
O4 O -0.1059(3) 0.2428(2) 0.3437(2) 0.0390(6) Uani 1 1 d .
O5 O 0.2176(3) 0.2626(3) 0.3533(2) 0.0462(7) Uani 1 1 d .
O6 O 0.2972(4) 0.2347(3) 0.5235(3) 0.0750(11) Uani 1 1 d .
O7 O 0.1062(3) 0.3698(3) 0.4616(2) 0.0444(7) Uani 1 1 d .
O8 O 0.0880(3) 0.6361(3) 0.2898(3) 0.0468(7) Uani 1 1 d .
O9 O 0.3167(4) 0.6818(3) 0.3077(4) 0.0766(11) Uani 1 1 d .
O10 O 0.2853(3) 0.5099(3) 0.2729(2) 0.0451(7) Uani 1 1 d .
O11 O 0.0871(3) 0.5481(2) 0.06696(19) 0.0272(5) Uani 1 1 d .
H1 H 0.168(4) 0.456(3) -0.419(3) 0.016(10) Uiso 1 1 d .

loop_
_atom_site_aniso_label
_atom_site_aniso_U_11
_atom_site_aniso_U_22
_atom_site_aniso_U_33
_atom_site_aniso_U_23
_atom_site_aniso_U_13
_atom_site_aniso_U_12
C1 0.028(2) 0.065(3) 0.040(2) -0.024(2) 0.0030(17) -0.0002(18)
C2 0.0261(19) 0.054(2) 0.036(2) -0.0243(19) -0.0046(16) 0.0072(17)
C3 0.046(2) 0.045(2) 0.043(2) -0.026(2) -0.0032(19) 0.0109(18)
C4 0.056(3) 0.029(2) 0.047(2) -0.0230(19) -0.017(2) 0.0098(18)
C5 0.053(2) 0.026(2) 0.039(2) -0.0118(17) -0.0151(19) 0.0049(17)
C6 0.079(3) 0.031(2) 0.056(3) -0.018(2) -0.019(3) 0.002(2)
C7 0.093(4) 0.029(2) 0.057(3) -0.009(2) -0.014(3) -0.017(2)
C8 0.065(3) 0.041(2) 0.041(2) -0.004(2) -0.009(2) -0.017(2)
C9 0.045(2) 0.033(2) 0.034(2) -0.0078(17) -0.0147(18) -0.0028(17)
C10 0.038(2) 0.0252(19) 0.032(2) -0.0066(15) -0.0128(16) -0.0004(15)
C11 0.067(3) 0.058(3) 0.034(2) -0.006(2) 0.006(2) -0.008(2)
C12 0.054(3) 0.051(3) 0.059(3) -0.018(2) -0.010(2) -0.011(2)
C13 0.039(2) 0.046(3) 0.060(3) -0.020(2) -0.006(2) -0.0011(19)
C14 0.049(3) 0.084(4) 0.073(3) -0.018(3) -0.029(3) 0.000(3)
C15 0.188(17) 0.194(19) 0.75(6) -0.33(3) -0.28(3) 0.131(14)
C16 0.238(17) 0.186(14) 0.32(2) -0.105(14) -0.054(13) 0.127(12)
Dy1 0.02885(10) 0.03177(10) 0.02706(10) -0.01458(7) -0.00536(7) 0.00069(7)
N1 0.0379(18) 0.0374(19) 0.0383(18) -0.0214(15) -0.0099(14) 0.0066(14)
N2 0.046(2) 0.042(2) 0.040(2) -0.0110(16) -0.0137(16) -0.0018(16)
N3 0.041(2) 0.051(2) 0.054(2) -0.0276(18) -0.0038(17) -0.0084(17)
N4 0.0345(18) 0.054(2) 0.049(2) -0.0251(17) -0.0140(16) 0.0083(16)
N5 0.315(18) 0.238(16) 0.36(2) 0.086(14) 0.133(16) -0.006(12)
Ni1 0.0288(2) 0.0284(2) 0.0274(2) -0.01371(19) -0.00514(19) 0.00358(18)
O1 0.0380(16) 0.0546(19) 0.0374(17) -0.0261(15) -0.0059(13) 0.0009(13)
O2 0.0288(13) 0.0366(14) 0.0287(13) -0.0170(11) -0.0034(10) 0.0027(10)
O3 0.0446(15) 0.0250(13) 0.0279(13) -0.0110(10) -0.0041(11) -0.0005(11)
O4 0.0478(16) 0.0374(15) 0.0319(14) -0.0098(12) -0.0003(12) -0.0067(12)
O5 0.0517(17) 0.0481(17) 0.0456(17) -0.0252(14) -0.0114(14) 0.0051(13)
O6 0.088(3) 0.075(2) 0.062(2) -0.0154(19) -0.048(2) 0.017(2)
O7 0.0462(16) 0.0565(18) 0.0341(15) -0.0206(14) -0.0096(13) 0.0063(14)
O8 0.0329(15) 0.0472(17) 0.070(2) -0.0322(15) -0.0020(14) -0.0026(12)
O9 0.0496(19) 0.080(3) 0.127(3) -0.065(2) -0.002(2) -0.0219(18)
O10 0.0401(15) 0.0453(17) 0.0570(18) -0.0269(14) -0.0042(13) 0.0009(13)
O11 0.0281(12) 0.0270(13) 0.0293(13) -0.0123(10) -0.0025(10) -0.0025(10)

loop_
_atom_type_symbol
_atom_type_description
_atom_type_scat_dispersion_real
_atom_type_scat_dispersion_imag
_atom_type_scat_source
C C 0.0033 0.0016 'International Tables Vol C Tables 4.2.6.8 and 6.1.1.4'
H H 0.0000 0.0000 'International Tables Vol C Tables 4.2.6.8 and 6.1.1.4'
Dy Dy -0.1892 4.4098 'International Tables Vol C Tables 4.2.6.8 and 6.1.1.4'
N N 0.0061 0.0033 'International Tables Vol C Tables 4.2.6.8 and 6.1.1.4'
Ni Ni 0.3393 1.1124 'International Tables Vol C Tables 4.2.6.8 and 6.1.1.4'
O O 0.0106 0.0060 'International Tables Vol C Tables 4.2.6.8 and 6.1.1.4'

loop_
_geom_angle_atom_site_label_1
_geom_angle_atom_site_label_2
_geom_angle_atom_site_label_3
_geom_angle
_geom_angle_site_symmetry_1
_geom_angle_site_symmetry_3
H1A C1 H1B 108.4 . .
C2 C1 H1A 110.1 . .
C2 C1 H1B 110.1 . .
O1 C1 H1A 110.1 . .
O1 C1 H1B 110.1 . .
O1 C1 C2 107.9(3) . .
C1 C2 H2 109.1 . .
C1 C2 C3 112.1(3) . .
C3 C2 H2 109.1 . .
O2 C2 C1 107.4(3) . .
O2 C2 H2 109.1 . .
O2 C2 C3 109.9(3) . .
C2 C3 H3A 109.7 . .
C2 C3 H3B 109.7 . .
H3A C3 H3B 108.2 . .
N1 C3 C2 109.8(3) . .
N1 C3 H3A 109.7 . .
N1 C3 H3B 109.7 . .
C5 C4 H4 117.1 . .
N1 C4 H4 117.1 . .
N1 C4 C5 125.9(3) . .
C6 C5 C4 117.7(4) . .
C10 C5 C4 124.1(3) . .
C10 C5 C6 118.2(4) . .
C5 C6 H6 119.0 . .
C7 C6 C5 122.0(4) . .
C7 C6 H6 119.0 . .
C6 C7 H7 119.8 . .
C6 C7 C8 120.4(4) . .
C8 C7 H7 119.8 . .
C7 C8 H8 120.4 . .
C9 C8 C7 119.1(4) . .
C9 C8 H8 120.4 . .
C8 C9 C10 121.5(4) . .
C8 C9 O4 125.2(4) . .
O4 C9 C10 113.3(3) . .
C5 C10 C9 118.7(3) . .
O3 C10 C5 124.5(3) . .
O3 C10 C9 116.8(3) . .
H11A C11 H11B 109.5 . .
H11A C11 H11C 109.5 . .
H11B C11 H11C 109.5 . .
O4 C11 H11A 109.5 . .
O4 C11 H11B 109.5 . .
O4 C11 H11C 109.5 . .
H12A C12 H12B 109.5 . .
H12A C12 H12C 109.5 . .
H12B C12 H12C 109.5 . .
O11 C12 H12A 109.5 . .
O11 C12 H12B 109.5 . .
O11 C12 H12C 109.5 . .
N4 C13 C14 178.6(5) . .
C13 C14 H14A 109.5 . .
C13 C14 H14B 109.5 . .
C13 C14 H14C 109.5 . .
H14A C14 H14B 109.5 . .
H14A C14 H14C 109.5 . .
H14B C14 H14C 109.5 . .
N5 C15 C16 169(2) . .
N3 Dy1 Ni1 104.44(7) . .
N3 Dy1 Ni1 104.13(7) . 2_565
Ni1 Dy1 Ni1 53.419(13) 2_565 .
O1 Dy1 N3 92.71(10) 2_565 .
O1 Dy1 Ni1 97.21(7) 2_565 2_565
O1 Dy1 Ni1 148.55(7) 2_565 .
O1 Dy1 O4 80.44(9) 2_565 .
O1 Dy1 O5 117.84(9) 2_565 .
O1 Dy1 O7 71.77(9) 2_565 .
O1 Dy1 O8 71.51(10) 2_565 .
O1 Dy1 O10 114.36(9) 2_565 .
O2 Dy1 N3 121.52(9) 2_565 .
O2 Dy1 Ni1 81.48(6) 2_565 .
O2 Dy1 Ni1 35.21(6) 2_565 2_565
O2 Dy1 O1 67.07(9) 2_565 2_565
O2 Dy1 O3 85.56(8) 2_565 .
O2 Dy1 O4 84.99(8) 2_565 .
O2 Dy1 O5 150.48(9) 2_565 .
O2 Dy1 O7 137.18(9) 2_565 .
O2 Dy1 O8 99.23(9) 2_565 .
O2 Dy1 O10 140.91(9) 2_565 .
O2 Dy1 O11 72.90(8) 2_565 .
O3 Dy1 N3 130.52(9) . .
O3 Dy1 Ni1 73.63(6) . 2_565
O3 Dy1 Ni1 34.04(6) . .
O3 Dy1 O1 136.75(9) . 2_565
O3 Dy1 O4 63.73(8) . .
O3 Dy1 O5 71.77(8) . .
O3 Dy1 O7 118.72(9) . .
O3 Dy1 O8 148.86(9) . .
O3 Dy1 O10 108.03(9) . .
O3 Dy1 O11 69.85(8) . .
O4 Dy1 N3 147.65(9) . .
O4 Dy1 Ni1 108.07(6) . 2_565
O4 Dy1 Ni1 97.13(6) . .
O4 Dy1 O5 68.27(9) . .
O5 Dy1 N3 87.92(9) . .
O5 Dy1 Ni1 89.38(6) . .
O5 Dy1 Ni1 142.54(6) . 2_565
O7 Dy1 N3 70.86(10) . .
O7 Dy1 Ni1 167.25(7) . 2_565
O7 Dy1 Ni1 138.64(6) . .
O7 Dy1 O4 77.00(9) . .
O7 Dy1 O5 50.07(9) . .
O7 Dy1 O10 68.36(9) . .
O8 Dy1 N3 25.44(9) . .
O8 Dy1 Ni1 92.60(7) . 2_565
O8 Dy1 Ni1 115.84(7) . .
O8 Dy1 O4 147.03(9) . .
O8 Dy1 O5 109.98(9) . .
O8 Dy1 O7 78.02(10) . .
O8 Dy1 O10 50.92(9) . .
O10 Dy1 N3 25.50(9) . .
O10 Dy1 Ni1 89.99(6) . .
O10 Dy1 Ni1 112.36(7) . 2_565
O10 Dy1 O4 134.04(9) . .
O10 Dy1 O5 66.46(9) . .
O11 Dy1 N3 79.41(9) . .
O11 Dy1 Ni1 37.74(5) . 2_565
O11 Dy1 Ni1 36.30(5) . .
O11 Dy1 O1 126.72(9) . 2_565
O11 Dy1 O4 129.69(8) . .
O11 Dy1 O5 114.44(8) . .
O11 Dy1 O7 146.10(8) . .
O11 Dy1 O8 82.11(9) . .
O11 Dy1 O10 77.78(8) . .
C3 N1 Ni1 112.1(2) . .
C4 N1 C3 121.2(3) . .
C4 N1 Ni1 126.6(3) . .
O5 N2 O7 116.6(3) . .
O6 N2 O5 122.8(4) . .
O6 N2 O7 120.6(4) . .
O8 N3 Dy1 56.41(17) . .
O9 N3 Dy1 176.9(3) . .
O9 N3 O8 121.5(4) . .
O9 N3 O10 122.3(3) . .
O10 N3 Dy1 59.91(17) . .
O10 N3 O8 116.3(3) . .
C13 N4 Ni1 157.2(4) . .
Dy1 Ni1 Dy1 126.581(13) 2_565 .
N1 Ni1 Dy1 130.01(9) . .
N1 Ni1 Dy1 91.89(9) . 2_565
N1 Ni1 N4 89.41(12) . .
N1 Ni1 O2 83.36(11) . .
N1 Ni1 O11 171.87(11) . .
N1 Ni1 O11 97.21(10) . 2_565
N4 Ni1 Dy1 136.24(10) . 2_565
N4 Ni1 Dy1 82.76(9) . .
O2 Ni1 Dy1 146.53(7) . .
O2 Ni1 Dy1 40.07(6) . 2_565
O2 Ni1 N4 96.91(12) . .
O2 Ni1 O11 82.96(9) . 2_565
O2 Ni1 O11 104.61(9) . .
O3 Ni1 Dy1 39.51(6) . .
O3 Ni1 Dy1 134.48(7) . 2_565
O3 Ni1 N1 91.39(11) . .
O3 Ni1 N4 89.17(12) . .
O3 Ni1 O2 171.89(9) . .
O3 Ni1 O11 91.62(9) . 2_565
O3 Ni1 O11 80.87(9) . .
O11 Ni1 Dy1 95.30(6) . 2_565
O11 Ni1 Dy1 42.96(6) 2_565 2_565
O11 Ni1 Dy1 41.96(6) . .
O11 Ni1 Dy1 93.64(6) 2_565 .
O11 Ni1 N4 88.01(11) . .
O11 Ni1 N4 173.30(11) 2_565 .
O11 Ni1 O11 85.55(9) . 2_565
C1 O1 Dy1 118.6(2) . 2_565
C1 O1 H1 106(3) . .
Dy1 O1 H1 125(3) 2_565 .
C2 O2 Dy1 121.05(19) . 2_565
C2 O2 Ni1 107.6(2) . .
Ni1 O2 Dy1 104.72(10) . 2_565
C10 O3 Dy1 126.7(2) . .
C10 O3 Ni1 126.7(2) . .
Ni1 O3 Dy1 106.45(10) . .
C9 O4 C11 117.7(3) . .
C9 O4 Dy1 115.9(2) . .
C11 O4 Dy1 124.7(2) . .
N2 O5 Dy1 94.9(2) . .
N2 O7 Dy1 97.9(2) . .
N3 O8 Dy1 98.2(2) . .
N3 O10 Dy1 94.6(2) . .
C12 O11 Dy1 125.1(2) . .
C12 O11 Ni1 116.1(2) . .
C12 O11 Ni1 114.8(2) . 2_565
Ni1 O11 Dy1 99.31(9) 2_565 .
Ni1 O11 Dy1 101.74(9) . .
Ni1 O11 Ni1 94.45(9) . 2_565

loop_
_geom_bond_atom_site_label_1
_geom_bond_atom_site_label_2
_geom_bond_distance
_geom_bond_site_symmetry_2
C1 H1A 0.9700 .
C1 H1B 0.9700 .
C1 C2 1.515(5) .
C1 O1 1.447(5) .
C2 H2 0.9800 .
C2 C3 1.530(5) .
C2 O2 1.425(4) .
C3 H3A 0.9700 .
C3 H3B 0.9700 .
C3 N1 1.467(5) .
C4 H4 0.9300 .
C4 C5 1.462(6) .
C4 N1 1.271(5) .
C5 C6 1.407(5) .
C5 C10 1.404(5) .
C6 H6 0.9300 .
C6 C7 1.356(6) .
C7 H7 0.9300 .
C7 C8 1.389(6) .
C8 H8 0.9300 .
C8 C9 1.377(5) .
C9 C10 1.410(5) .
C9 O4 1.390(4) .
C10 O3 1.327(4) .
C11 H11A 0.9600 .
C11 H11B 0.9600 .
C11 H11C 0.9600 .
C11 O4 1.437(4) .
C12 H12A 0.9600 .
C12 H12B 0.9600 .
C12 H12C 0.9600 .
C12 O11 1.438(4) .
C13 C14 1.465(6) .
C13 N4 1.120(5) .
C14 H14A 0.9600 .
C14 H14B 0.9600 .
C14 H14C 0.9600 .
C15 C16 1.38(4) .
C15 N5 1.24(4) .
Dy1 N3 2.927(3) .
Dy1 Ni1 3.4306(5) .
Dy1 Ni1 3.3929(5) 2_565
Dy1 O1 2.414(3) 2_565
Dy1 O2 2.258(2) 2_565
Dy1 O3 2.276(2) .
Dy1 O4 2.552(2) .
Dy1 O5 2.578(3) .
Dy1 O7 2.502(3) .
Dy1 O8 2.463(3) .
Dy1 O10 2.541(3) .
Dy1 O11 2.343(2) .
N1 Ni1 2.004(3) .
N2 O5 1.253(4) .
N2 O6 1.213(4) .
N2 O7 1.276(4) .
N3 O8 1.270(4) .
N3 O9 1.216(4) .
N3 O10 1.264(4) .
N4 Ni1 2.125(3) .
Ni1 Dy1 3.3929(5) 2_565
Ni1 O2 2.023(2) .
Ni1 O3 2.003(2) .
Ni1 O11 2.074(2) .
Ni1 O11 2.104(2) 2_565
O1 Dy1 2.414(3) 2_565
O1 H1 0.68(3) .
O2 Dy1 2.258(2) 2_565
O11 Ni1 2.104(2) 2_565

loop_
_geom_torsion_atom_site_label_1
_geom_torsion_atom_site_label_2
_geom_torsion_atom_site_label_3
_geom_torsion_atom_site_label_4
_geom_torsion
_geom_torsion_site_symmetry_1
_geom_torsion_site_symmetry_4
C1 C2 C3 N1 -159.2(3) . .
C1 C2 O2 Dy1 46.7(4) . 2_565
C1 C2 O2 Ni1 166.9(2) . .
C2 C1 O1 Dy1 25.2(4) . 2_565
C2 C3 N1 C4 -161.5(3) . .
C2 C3 N1 Ni1 15.1(4) . .
C3 C2 O2 Dy1 -75.4(3) . 2_565
C3 C2 O2 Ni1 44.7(3) . .
C3 N1 Ni1 Dy1 46.2(2) . 2_565
C3 N1 Ni1 Dy1 -170.0(2) . .
C3 N1 Ni1 N4 -90.0(3) . .
C3 N1 Ni1 O2 7.0(2) . .
C3 N1 Ni1 O3 -179.2(2) . .
C3 N1 Ni1 O11 -161.5(7) . .
C3 N1 Ni1 O11 89.0(2) . 2_565
C4 C5 C6 C7 -176.5(4) . .
C4 C5 C10 C9 175.6(3) . .
C4 C5 C10 O3 -3.8(6) . .
C4 N1 Ni1 Dy1 6.3(4) . .
C4 N1 Ni1 Dy1 -137.5(3) . 2_565
C4 N1 Ni1 N4 86.3(3) . .
C4 N1 Ni1 O2 -176.7(3) . .
C4 N1 Ni1 O3 -2.9(3) . .
C4 N1 Ni1 O11 14.8(10) . .
C4 N1 Ni1 O11 -94.7(3) . 2_565
C5 C4 N1 C3 -175.3(4) . .
C5 C4 N1 Ni1 8.7(6) . .
C5 C6 C7 C8 0.1(7) . .
C5 C10 O3 Dy1 -164.4(3) . .
C5 C10 O3 Ni1 9.8(5) . .
C6 C5 C10 C9 -2.8(5) . .
C6 C5 C10 O3 177.8(3) . .
C6 C7 C8 C9 -1.4(7) . .
C7 C8 C9 C10 0.6(6) . .
C7 C8 C9 O4 -179.3(4) . .
C8 C9 C10 C5 1.5(6) . .
C8 C9 C10 O3 -179.0(3) . .
C8 C9 O4 C11 0.0(5) . .
C8 C9 O4 Dy1 165.8(3) . .
C9 C10 O3 Dy1 16.2(4) . .
C9 C10 O3 Ni1 -169.7(2) . .
C10 C5 C6 C7 2.0(7) . .
C10 C9 O4 C11 -179.8(3) . .
C10 C9 O4 Dy1 -14.1(4) . .
C13 N4 Ni1 Dy1 34.8(9) . .
C13 N4 Ni1 Dy1 172.2(8) . 2_565
C13 N4 Ni1 N1 -95.7(9) . .
C13 N4 Ni1 O2 -178.9(9) . .
C13 N4 Ni1 O3 -4.3(9) . .
C13 N4 Ni1 O11 92.6(14) . 2_565
C13 N4 Ni1 O11 76.6(9) . .
C14 C13 N4 Ni1 -50(21) . .
Dy1 Ni1 O2 C2 146.87(17) . .
Dy1 Ni1 O2 C2 -130.0(2) 2_565 .
Dy1 Ni1 O2 Dy1 -83.14(13) . 2_565
Dy1 Ni1 O3 C10 -175.1(3) . .
Dy1 Ni1 O3 C10 87.9(3) 2_565 .
Dy1 Ni1 O3 Dy1 -97.00(10) 2_565 .
Dy1 Ni1 O11 C12 139.0(3) . .
Dy1 Ni1 O11 C12 -78.6(2) 2_565 .
Dy1 Ni1 O11 Dy1 142.36(6) 2_565 .
Dy1 Ni1 O11 Ni1 -100.48(10) . 2_565
Dy1 Ni1 O11 Ni1 41.89(7) 2_565 2_565
N1 C4 C5 C6 172.2(4) . .
N1 C4 C5 C10 -6.2(6) . .
N1 Ni1 O2 C2 -29.0(2) . .
N1 Ni1 O2 Dy1 100.96(12) . 2_565
N1 Ni1 O3 C10 -6.1(3) . .
N1 Ni1 O3 Dy1 168.98(12) . .
N1 Ni1 O11 C12 129.3(7) . .
N1 Ni1 O11 Dy1 -9.8(8) . .
N1 Ni1 O11 Ni1 -110.2(7) . 2_565
N3 Dy1 Ni1 Dy1 -97.05(8) . 2_565
N3 Dy1 Ni1 N1 130.37(13) . .
N3 Dy1 Ni1 N4 47.27(12) . .
N3 Dy1 Ni1 O2 -44.32(14) . .
N3 Dy1 Ni1 O3 144.82(13) . .
N3 Dy1 Ni1 O11 -127.06(10) . 2_565
N3 Dy1 Ni1 O11 -47.84(12) . .
N3 Dy1 O3 C10 127.9(3) . .
N3 Dy1 O3 Ni1 -47.22(16) . .
N3 Dy1 O4 C9 -109.6(3) . .
N3 Dy1 O4 C11 55.0(4) . .
N3 Dy1 O5 N2 62.1(2) . .
N3 Dy1 O7 N2 -99.5(2) . .
N3 Dy1 O11 C12 -0.9(3) . .
N3 Dy1 O11 Ni1 -130.34(10) . 2_565
N3 Dy1 O11 Ni1 133.09(11) . .
N4 Ni1 O2 C2 59.6(2) . .
N4 Ni1 O2 Dy1 -170.45(11) . 2_565
N4 Ni1 O3 C10 -95.5(3) . .
N4 Ni1 O3 Dy1 79.59(12) . .
N4 Ni1 O11 C12 57.7(3) . .
N4 Ni1 O11 Dy1 -81.37(12) . .
N4 Ni1 O11 Ni1 178.16(12) . 2_565
Ni1 Dy1 N3 O8 65.2(2) 2_565 .
Ni1 Dy1 N3 O8 120.4(2) . .
Ni1 Dy1 N3 O9 113(6) 2_565 .
Ni1 Dy1 N3 O9 168(6) . .
Ni1 Dy1 N3 O10 -112.5(2) 2_565 .
Ni1 Dy1 N3 O10 -57.3(2) . .
Ni1 Dy1 Ni1 Dy1 0.0 2_565 2_565
Ni1 Dy1 Ni1 N1 -132.58(12) 2_565 .
Ni1 Dy1 Ni1 N4 144.32(10) 2_565 .
Ni1 Dy1 Ni1 O2 52.74(12) 2_565 .
Ni1 Dy1 Ni1 O3 -118.13(11) 2_565 .
Ni1 Dy1 Ni1 O11 -30.00(6) 2_565 2_565
Ni1 Dy1 Ni1 O11 49.22(9) 2_565 .
Ni1 Dy1 O3 C10 175.1(3) . .
Ni1 Dy1 O3 C10 -137.3(3) 2_565 .
Ni1 Dy1 O3 Ni1 47.57(8) 2_565 .
Ni1 Dy1 O4 C9 22.3(2) . .
Ni1 Dy1 O4 C9 76.1(2) 2_565 .
Ni1 Dy1 O4 C11 -173.1(3) . .
Ni1 Dy1 O4 C11 -119.3(3) 2_565 .
Ni1 Dy1 O5 N2 172.82(16) 2_565 .
Ni1 Dy1 O5 N2 166.6(2) . .
Ni1 Dy1 O7 N2 -9.2(3) . .
Ni1 Dy1 O7 N2 -168.2(2) 2_565 .
Ni1 Dy1 O8 N3 -118.3(2) 2_565 .
Ni1 Dy1 O8 N3 -68.1(2) . .
Ni1 Dy1 O10 N3 125.4(2) . .
Ni1 Dy1 O10 N3 75.6(2) 2_565 .
Ni1 Dy1 O11 C12 129.4(3) 2_565 .
Ni1 Dy1 O11 C12 -134.0(3) . .
Ni1 Dy1 O11 Ni1 -96.56(10) 2_565 .
Ni1 Dy1 O11 Ni1 96.56(10) . 2_565
O1 C1 C2 C3 78.3(4) . .
O1 C1 C2 O2 -42.5(4) . .
O1 Dy1 N3 O8 -33.0(2) 2_565 .
O1 Dy1 N3 O9 15(6) 2_565 .
O1 Dy1 N3 O10 149.3(2) 2_565 .
O1 Dy1 Ni1 Dy1 23.92(14) 2_565 2_565
O1 Dy1 Ni1 N1 -108.66(18) 2_565 .
O1 Dy1 Ni1 N4 168.24(17) 2_565 .
O1 Dy1 Ni1 O2 76.66(19) 2_565 .
O1 Dy1 Ni1 O3 -94.21(18) 2_565 .
O1 Dy1 Ni1 O11 73.14(17) 2_565 .
O1 Dy1 Ni1 O11 -6.08(16) 2_565 2_565
O1 Dy1 O3 C10 -54.3(3) 2_565 .
O1 Dy1 O3 Ni1 130.59(12) 2_565 .
O1 Dy1 O4 C9 170.6(2) 2_565 .
O1 Dy1 O4 C11 -24.8(3) 2_565 .
O1 Dy1 O5 N2 -29.9(2) 2_565 .
O1 Dy1 O7 N2 160.9(2) 2_565 .
O1 Dy1 O8 N3 145.0(3) 2_565 .
O1 Dy1 O10 N3 -34.0(3) 2_565 .
O1 Dy1 O11 C12 84.5(3) 2_565 .
O1 Dy1 O11 Ni1 -141.47(10) 2_565 .
O1 Dy1 O11 Ni1 -44.90(13) 2_565 2_565
O2 C2 C3 N1 -39.8(4) . .
O2 Dy1 N3 O8 31.7(3) 2_565 .
O2 Dy1 N3 O9 79(6) 2_565 .
O2 Dy1 N3 O10 -146.0(2) 2_565 .
O2 Dy1 Ni1 Dy1 23.43(6) 2_565 2_565
O2 Dy1 Ni1 N1 -109.15(13) 2_565 .
O2 Dy1 Ni1 N4 167.75(11) 2_565 .
O2 Dy1 Ni1 O2 76.16(14) 2_565 .
O2 Dy1 Ni1 O3 -94.70(13) 2_565 .
O2 Dy1 Ni1 O11 72.64(11) 2_565 .
O2 Dy1 Ni1 O11 -6.58(8) 2_565 2_565
O2 Dy1 O3 C10 -103.6(3) 2_565 .
O2 Dy1 O3 Ni1 81.34(11) 2_565 .
O2 Dy1 O4 C9 103.0(2) 2_565 .
O2 Dy1 O4 C11 -92.4(3) 2_565 .
O2 Dy1 O5 N2 -122.1(2) 2_565 .
O2 Dy1 O7 N2 144.5(2) 2_565 .
O2 Dy1 O8 N3 -153.0(2) 2_565 .
O2 Dy1 O10 N3 49.1(3) 2_565 .
O2 Dy1 O11 C12 126.9(3) 2_565 .
O2 Dy1 O11 Ni1 -99.03(10) 2_565 .
O2 Dy1 O11 Ni1 -2.47(8) 2_565 2_565
O2 Ni1 O3 C10 43.3(8) . .
O2 Ni1 O3 Dy1 -141.6(7) . .
O2 Ni1 O11 C12 -38.9(3) . .
O2 Ni1 O11 Dy1 -177.99(8) . .
O2 Ni1 O11 Ni1 81.53(10) . 2_565
O3 Dy1 N3 O8 145.5(2) . .
O3 Dy1 N3 O9 -167(6) . .
O3 Dy1 N3 O10 -32.2(3) . .
O3 Dy1 Ni1 Dy1 118.13(11) . 2_565
O3 Dy1 Ni1 N1 -14.45(15) . .
O3 Dy1 Ni1 N4 -97.55(15) . .
O3 Dy1 Ni1 O2 170.86(16) . .
O3 Dy1 Ni1 O11 88.13(13) . 2_565
O3 Dy1 Ni1 O11 167.35(14) . .
O3 Dy1 O4 C9 15.5(2) . .
O3 Dy1 O4 C11 -179.9(3) . .
O3 Dy1 O5 N2 -163.8(2) . .
O3 Dy1 O7 N2 27.0(2) . .
O3 Dy1 O8 N3 -56.3(3) . .
O3 Dy1 O10 N3 154.8(2) . .
O3 Dy1 O11 C12 -141.5(3) . .
O3 Dy1 O11 Ni1 89.06(10) . 2_565
O3 Dy1 O11 Ni1 -7.51(8) . .
O3 Ni1 O2 C2 -78.9(7) . .
O3 Ni1 O2 Dy1 51.1(7) . 2_565
O3 Ni1 O11 C12 147.2(3) . .
O3 Ni1 O11 Dy1 8.11(9) . .
O3 Ni1 O11 Ni1 -92.36(10) . 2_565
O4 C9 C10 C5 -178.6(3) . .
O4 C9 C10 O3 0.9(5) . .
O4 Dy1 N3 O8 -109.3(3) . .
O4 Dy1 N3 O9 -62(6) . .
O4 Dy1 N3 O10 73.0(3) . .
O4 Dy1 Ni1 Dy1 107.25(6) . 2_565
O4 Dy1 Ni1 N1 -25.33(13) . .
O4 Dy1 Ni1 N4 -108.43(11) . .
O4 Dy1 Ni1 O2 159.98(13) . .
O4 Dy1 Ni1 O3 -10.88(13) . .
O4 Dy1 Ni1 O11 77.24(9) . 2_565
O4 Dy1 Ni1 O11 156.46(11) . .
O4 Dy1 O3 C10 -17.0(2) . .
O4 Dy1 O3 Ni1 167.94(14) . .
O4 Dy1 O5 N2 -95.5(2) . .
O4 Dy1 O7 N2 76.9(2) . .
O4 Dy1 O8 N3 111.9(2) . .
O4 Dy1 O10 N3 -134.6(2) . .
O4 Dy1 O11 C12 -165.0(3) . .
O4 Dy1 O11 Ni1 -30.99(14) . .
O4 Dy1 O11 Ni1 65.57(13) . 2_565
O5 Dy1 N3 O8 -150.8(2) . .
O5 Dy1 N3 O9 -103(6) . .
O5 Dy1 N3 O10 31.5(2) . .
O5 Dy1 Ni1 Dy1 175.26(6) . 2_565
O5 Dy1 Ni1 N1 42.68(13) . .
O5 Dy1 Ni1 N4 -40.42(11) . .
O5 Dy1 Ni1 O2 -132.01(13) . .
O5 Dy1 Ni1 O3 57.13(13) . .
O5 Dy1 Ni1 O11 145.25(9) . 2_565
O5 Dy1 Ni1 O11 -135.53(11) . .
O5 Dy1 O3 C10 57.2(3) . .
O5 Dy1 O3 Ni1 -117.85(12) . .
O5 Dy1 O4 C9 -64.2(2) . .
O5 Dy1 O4 C11 100.4(3) . .
O5 Dy1 O7 N2 4.45(19) . .
O5 Dy1 O8 N3 31.3(3) . .
O5 Dy1 O10 N3 -145.2(2) . .
O5 Dy1 O11 C12 -83.7(3) . .
O5 Dy1 O11 Ni1 146.87(8) . 2_565
O5 Dy1 O11 Ni1 50.31(11) . .
O5 N2 O7 Dy1 -7.9(3) . .
O6 N2 O5 Dy1 -170.5(4) . .
O6 N2 O7 Dy1 170.3(3) . .
O7 Dy1 N3 O8 -102.6(2) . .
O7 Dy1 N3 O9 -55(6) . .
O7 Dy1 N3 O10 79.7(2) . .
O7 Dy1 Ni1 Dy1 -174.35(10) . 2_565
O7 Dy1 Ni1 N1 53.07(15) . .
O7 Dy1 Ni1 N4 -30.02(14) . .
O7 Dy1 Ni1 O2 -121.61(15) . .
O7 Dy1 Ni1 O3 67.52(15) . .
O7 Dy1 Ni1 O11 -125.13(14) . .
O7 Dy1 Ni1 O11 155.65(11) . 2_565
O7 Dy1 O3 C10 39.2(3) . .
O7 Dy1 O3 Ni1 -135.87(10) . .
O7 Dy1 O4 C9 -116.1(2) . .
O7 Dy1 O4 C11 48.5(3) . .
O7 Dy1 O5 N2 -4.5(2) . .
O7 Dy1 O8 N3 70.5(2) . .
O7 Dy1 O10 N3 -90.7(2) . .
O7 Dy1 O11 C12 -29.7(3) . .
O7 Dy1 O11 Ni1 104.31(15) . .
O7 Dy1 O11 Ni1 -159.13(12) . 2_565
O7 N2 O5 Dy1 7.6(3) . .
O8 Dy1 N3 O9 48(6) . .
O8 Dy1 N3 O10 -177.7(4) . .
O8 Dy1 Ni1 Dy1 -72.75(7) . 2_565
O8 Dy1 Ni1 N1 154.67(13) . .
O8 Dy1 Ni1 N4 71.57(12) . .
O8 Dy1 Ni1 O2 -20.02(14) . .
O8 Dy1 Ni1 O3 169.12(13) . .
O8 Dy1 Ni1 O11 -102.76(9) . 2_565
O8 Dy1 Ni1 O11 -23.54(12) . .
O8 Dy1 O3 C10 155.9(2) . .
O8 Dy1 O3 Ni1 -19.2(2) . .
O8 Dy1 O4 C9 -157.7(2) . .
O8 Dy1 O4 C11 6.9(4) . .
O8 Dy1 O5 N2 49.2(2) . .
O8 Dy1 O7 N2 -124.8(2) . .
O8 Dy1 O10 N3 1.3(2) . .
O8 Dy1 O11 C12 24.7(3) . .
O8 Dy1 O11 Ni1 -104.71(10) . 2_565
O8 Dy1 O11 Ni1 158.73(10) . .
O8 N3 O10 Dy1 -2.1(4) . .
O9 N3 O8 Dy1 -177.3(4) . .
O9 N3 O10 Dy1 177.4(4) . .
O10 Dy1 N3 O8 177.7(4) . .
O10 Dy1 N3 O9 -135(6) . .
O10 Dy1 Ni1 Dy1 -118.28(7) . 2_565
O10 Dy1 Ni1 N1 109.14(13) . .
O10 Dy1 Ni1 N4 26.04(12) . .
O10 Dy1 Ni1 O2 -65.55(14) . .
O10 Dy1 Ni1 O3 123.59(13) . .
O10 Dy1 Ni1 O11 -69.07(11) . .
O10 Dy1 Ni1 O11 -148.29(9) . 2_565
O10 Dy1 O3 C10 113.9(3) . .
O10 Dy1 O3 Ni1 -61.17(12) . .
O10 Dy1 O4 C9 -74.6(3) . .
O10 Dy1 O4 C11 89.9(3) . .
O10 Dy1 O5 N2 76.3(2) . .
O10 Dy1 O7 N2 -72.4(2) . .
O10 Dy1 O8 N3 -1.3(2) . .
O10 Dy1 O11 C12 -26.9(3) . .
O10 Dy1 O11 Ni1 107.13(10) . .
O10 Dy1 O11 Ni1 -156.31(10) . 2_565
O10 N3 O8 Dy1 2.2(4) . .
O11 Dy1 N3 O8 93.9(2) . .
O11 Dy1 N3 O9 142(6) . .
O11 Dy1 N3 O10 -83.8(2) . .
O11 Dy1 Ni1 Dy1 -49.22(9) . 2_565
O11 Dy1 Ni1 N1 178.21(14) . .
O11 Dy1 Ni1 N4 95.11(13) . .
O11 Dy1 Ni1 O2 3.52(14) . .
O11 Dy1 Ni1 O3 -167.35(14) . .
O11 Dy1 Ni1 O11 -79.22(11) . 2_565
O11 Dy1 O3 C10 -177.0(3) . .
O11 Dy1 O3 Ni1 7.94(9) . .
O11 Dy1 O4 C9 40.2(3) . .
O11 Dy1 O4 C11 -155.2(3) . .
O11 Dy1 O5 N2 139.5(2) . .
O11 Dy1 O7 N2 -69.4(3) . .
O11 Dy1 O8 N3 -81.9(2) . .
O11 Dy1 O10 N3 91.0(2) . .
O11 Ni1 O2 C2 -127.2(2) 2_565 .
O11 Ni1 O2 C2 149.30(19) . .
O11 Ni1 O2 Dy1 -80.71(10) . 2_565
O11 Ni1 O2 Dy1 2.81(9) 2_565 2_565
O11 Ni1 O3 C10 176.4(3) . .
O11 Ni1 O3 C10 91.2(3) 2_565 .
O11 Ni1 O3 Dy1 -93.76(10) 2_565 .
O11 Ni1 O3 Dy1 -8.53(9) . .
O11 Ni1 O11 C12 -120.5(3) 2_565 .
O11 Ni1 O11 Dy1 100.48(10) 2_565 .
O11 Ni1 O11 Ni1 0.0 2_565 2_565
